data_1535346
loop_
_publ_author_name
'Bobev, S.'
'Sevov, S.C.'

_publ_section_title
;
 Isolated Deltahedral Clusters of Lead in the Solid State: Synthesis and
 Characterization of Rb4Pb9 and Cs10K6Pb36 with Pb94-, and A3A'Pb4 (A =
 Cs, Rb, K; A' = Na, Li) with Pb44-
;
_journal_name_full Polyhedron
_journal_page_first 641
_journal_page_last 649
_journal_volume 21
_journal_year 2002
_chemical_formula_sum 'Cs10 K6 Pb36'
_space_group_IT_number 1
_symmetry_space_group_name_Hall 'P 1'
_symmetry_space_group_name_H-M 'P 1'
_cell_angle_alpha 104.51
_cell_angle_beta 97.63
_cell_angle_gamma 99.55
_cell_formula_units_Z 1
_cell_length_a 9.843
_cell_length_b 15.155
_cell_length_c 15.289
_cell_volume 2140.712
_citation_journal_id_ASTM PLYHDE
_cod_data_source_file Bobev_PLYHDE_2002_235.cif
_cod_data_source_block Cs10K6Pb36
_cod_database_code 1535346

loop_
_symmetry_equiv_pos_as_xyz
x,y,z

loop_
_atom_site_label
_atom_site_type_symbol
_atom_site_fract_x
_atom_site_fract_y
_atom_site_fract_z
_atom_site_occupancy
_atom_site_U_iso_or_equiv
Pb3 Pb 0.5789 0.6728 0.5121 1 0.0
Pb21 Pb 0.2978 0.51 0.1379 1 0.0
Pb14 Pb 0.7602 0.291 0.4318 1 0.0
Pb27 Pb 0.5689 0.2955 0.9801 1 0.0
Pb22 Pb 0.3346 0.2929 0.0982 1 0.0
Cs8 Cs 0.598 0.1593 0.18 1 0.0
Pb30 Pb 0.8685 0.0057 0.2125 1 0.0
K4 K 0.817 0.537 0.446 1 0.0
Pb28 Pb 0.1869 0.099 0.2233 1 0.0
Pb18 Pb 0.7847 0.3995 0.6364 1 0.0
Pb36 Pb 0.0979 0.7852 0.0164 1 0.0
Pb25 Pb 0.4702 0.5953 0.0082 1 0.0
Pb17 Pb 0.9117 0.2806 0.7498 1 0.0
Pb29 Pb 0.9828 0.0967 0.0446 1 0.0
Pb24 Pb 0.7242 0.5019 0.0119 1 0.0
Pb1 Pb 0.4026 0.5854 0.6376 1 0.0
Pb13 Pb 0.6305 0.1925 0.6122 1 0.0
Pb19 Pb 0.494 0.4477 0.2735 1 0.0
Pb23 Pb 0.7312 0.4114 0.1708 1 0.0
Pb15 Pb 0.0507 0.3937 0.553 1 0.0
Pb26 Pb 0.3184 0.3887 0.9427 1 0.0
Pb8 Pb 0.5404 0.8907 0.5539 1 0.0
K2 K 0.954 0.336 0.989 1 0.0
K5 K 0.483 0.375 0.763 1 0.0
Pb4 Pb 0.5587 0.7949 0.7081 1 0.0
Pb9 Pb 0.3079 0.8916 0.6762 1 0.0
Cs5 Cs 0.126 0.5395 0.8222 1 0.0
Cs10 Cs 0.813 0.846 0.3818 1 0.0
Pb11 Pb 0.0007 0.1759 0.4402 1 0.0
Cs7 Cs 0.0658 0.3338 0.267 1 0.0
Pb20 Pb 0.6422 0.61 0.2047 1 0.0
Pb31 Pb 0.1107 0.8917 0.2176 1 0.0
K1 K 0.921 0.857 0.655 1 0.0
Pb32 Pb 0.2414 0.9903 0.0386 1 0.0
Pb33 Pb 0.9647 0.9047 0.9019 1 0.0
Cs3 Cs 0.485 0.8494 0.1849 1 0.0
Pb16 Pb 0.1516 0.2488 0.6441 1 0.0
Cs4 Cs 0.284 0.0327 0.4718 1 0.0
K3 K 0.023 0.64 0.211 1 0.0
Cs1 Cs 0.664 0.0629 0.8182 1 0.0
Pb6 Pb 0.1417 0.7749 0.4801 1 0.0
Cs2 Cs 0.205 0.1195 0.8338 1 0.0
Pb7 Pb 0.3865 0.7351 0.3765 1 0.0
Cs9 Cs 0.408 0.331 0.466 1 0.0
Pb12 Pb 0.8953 0.0831 0.6026 1 0.0
K6 K 0.346 0.81 0.885 1 0.0
Pb34 Pb 0.7206 0.9321 0.0047 1 0.0
Cs6 Cs 0.754 0.651 0.825 1 0.0
Pb35 Pb 0.8189 0.7884 0.0936 1 0.0
Pb2 Pb 0.2413 0.5778 0.4483 1 0.0
Pb10 Pb 0.6978 0.086 0.4295 1 0.0
Pb5 Pb 0.1545 0.682 0.6402 1 0.0
